data_2023366
loop_
_publ_author_name
'Liu, Mo'
'Izod, Keith'
'Waddell, Paul G.'

_publ_section_title
;
 Polymorphism in a secondary phosphine
;
_journal_coeditor_code OJ3027
_journal_issue 2
_journal_name_full 'Acta Crystallographica Section C Structural Chemistry'
_journal_page_first 109
_journal_page_last 113
_journal_paper_doi 10.1107/S2053229625000555
_journal_volume 81
_journal_year 2025
_chemical_formula_iupac 'C20 H27 P'
_chemical_formula_moiety 'C20 H27 P'
_chemical_formula_sum 'C20 H27 P'
_chemical_formula_weight 298.38
_chemical_name_systematic
;
Bis(2,3,5,6-tetramethylphenyl)phosphine
;
_space_group_crystal_system monoclinic
_space_group_IT_number 13
_space_group_name_Hall '-P 2yac'
_space_group_name_H-M_alt 'P 1 2/n 1'
_atom_sites_solution_hydrogens mixed
_atom_sites_solution_primary dual
_audit_creation_method
;
Olex2 1.2
(compiled May 29 2018 13:30:08 for OlexSys, GUI svn.r5506)
;
_cell_angle_alpha 90
_cell_angle_beta 96.020(2)
_cell_angle_gamma 90
_cell_formula_units_Z 2
_cell_length_a 6.5476(2)
_cell_length_b 5.9910(2)
_cell_length_c 21.5676(6)
_cell_measurement_reflns_used 4245
_cell_measurement_temperature 150.0(2)
_cell_measurement_theta_max 66.3590
_cell_measurement_theta_min 4.0830
_cell_volume 841.36(4)
_computing_cell_refinement
;
CrysAlis PRO (Rigaku OD, 2015)
;
_computing_data_collection
;
CrysAlis PRO (Rigaku OD, 2015)
;
_computing_data_reduction
;
CrysAlis PRO (Rigaku OD, 2015)
;
_computing_molecular_graphics
;
OLEX2 (Dolomanov <i>et al.</i>, 2009)
;
_computing_publication_material
;
OLEX2 (Dolomanov <i>et al.</i>, 2009)
;
_computing_structure_refinement
;
SHELXL (Sheldrick, 2008)
;
_computing_structure_solution
;
SHELXT (Sheldrick, 2015)
;
_diffrn_ambient_temperature 150.0(2)
_diffrn_detector 'CCD plate'
_diffrn_detector_area_resol_mean 10.3968
_diffrn_measured_fraction_theta_full 0.997
_diffrn_measured_fraction_theta_max 0.997
_diffrn_measurement_device 'four-circle diffractometer'
_diffrn_measurement_device_type 'Rigaku Xcalibur Gemini ultra diffractometer with an Atlas detector'
_diffrn_measurement_method '\w scans'
_diffrn_radiation_monochromator mirror
_diffrn_radiation_probe x-ray
_diffrn_radiation_type CuK\a
_diffrn_radiation_wavelength 1.54184
_diffrn_reflns_av_R_equivalents 0.0400
_diffrn_reflns_av_unetI/netI 0.0199
_diffrn_reflns_limit_h_max 7
_diffrn_reflns_limit_h_min -7
_diffrn_reflns_limit_k_max 7
_diffrn_reflns_limit_k_min -7
_diffrn_reflns_limit_l_max 24
_diffrn_reflns_limit_l_min -25
_diffrn_reflns_number 11409
_diffrn_reflns_theta_full 66.852
_diffrn_reflns_theta_max 66.852
_diffrn_reflns_theta_min 4.122
_diffrn_source 'fine-focus sealed X-ray tube'
_exptl_absorpt_coefficient_mu 1.354
_exptl_absorpt_correction_T_max 0.866
_exptl_absorpt_correction_T_min 0.696
_exptl_absorpt_correction_type analytical
_exptl_absorpt_process_details
;
[CrysAlis PRO (Rigaku OD, 2015), based on expressions derived by
Clark & Reid (1995)]
;
_exptl_crystal_colour colourless
_exptl_crystal_density_diffrn 1.178
_exptl_crystal_description block
_exptl_crystal_F_000 324
_exptl_crystal_size_max 0.24
_exptl_crystal_size_mid 0.08
_exptl_crystal_size_min 0.06
_refine_diff_density_max 0.272
_refine_diff_density_min -0.236
_refine_ls_extinction_method none
_refine_ls_goodness_of_fit_ref 1.063
_refine_ls_hydrogen_treatment mixed
_refine_ls_matrix_type full
_refine_ls_number_parameters 103
_refine_ls_number_reflns 1500
_refine_ls_number_restraints 0
_refine_ls_restrained_S_all 1.063
_refine_ls_R_factor_all 0.0470
_refine_ls_R_factor_gt 0.0393
_refine_ls_shift/su_max 0.001
_refine_ls_shift/su_mean 0.000
_refine_ls_structure_factor_coef Fsqd
_refine_ls_weighting_details 'w=1/[\s^2^(Fo^2^)+(0.0665P)^2^+0.3189P] where P=(Fo^2^+2Fc^2^)/3'
_refine_ls_weighting_scheme calc
_refine_ls_wR_factor_gt 0.1096
_refine_ls_wR_factor_ref 0.1181
_reflns_number_gt 1299
_reflns_number_total 1500
_reflns_threshold_expression 'I > 2\s(I)'
_cod_data_source_file oj3027.cif
_cod_data_source_block kji190001_fa
_cod_database_code 2023366
_shelx_space_group_comment
;
The symmetry employed for this shelxl refinement is uniquely defined
by the following loop, which should always be used as a source of
symmetry information in preference to the above space-group names.
They are only intended as comments.
;
_shelx_estimated_absorpt_t_min 0.737
_shelx_estimated_absorpt_t_max 0.923

loop_
_space_group_symop_operation_xyz
'x, y, z'
'-x+1/2, y, -z+1/2'
'-x, -y, -z'
'x-1/2, -y, z-1/2'

loop_
_atom_site_type_symbol
_atom_site_label
_atom_site_fract_x
_atom_site_fract_y
_atom_site_fract_z
_atom_site_U_iso_or_equiv
_atom_site_adp_type
_atom_site_calc_flag
_atom_site_occupancy
_atom_site_disorder_assembly
_atom_site_disorder_group
P P1 0.7500 0.70011(11) 0.7500 0.0370(2) Uani d 1 . .
H H1 0.930(8) 0.760(8) 0.736(2) 0.055 Uiso d 0.5 . .
C C1 0.6681(2) 0.5206(3) 0.68230(8) 0.0305(4) Uani d 1 . .
C C2 0.4837(3) 0.5804(3) 0.64606(8) 0.0334(4) Uani d 1 . .
C C3 0.4182(3) 0.4548(3) 0.59272(8) 0.0355(4) Uani d 1 . .
C C4 0.5370(3) 0.2772(3) 0.57701(8) 0.0382(4) Uani d 1 . .
H H4 0.4904 0.1910 0.5413 0.046 Uiso calc 1 . .
C C5 0.7214(3) 0.2184(3) 0.61090(8) 0.0345(4) Uani d 1 . .
C C6 0.7905(2) 0.3439(3) 0.66413(8) 0.0311(4) Uani d 1 . .
C C7 0.3561(3) 0.7772(4) 0.66223(10) 0.0461(5) Uani d 1 . .
H H7A 0.2539 0.7281 0.6894 0.069 Uiso calc 1 . .
H H7B 0.2860 0.8413 0.6239 0.069 Uiso calc 1 . .
H H7C 0.4453 0.8903 0.6838 0.069 Uiso calc 1 . .
C C8 0.2213(3) 0.5095(4) 0.55258(9) 0.0465(5) Uani d 1 . .
H H8A 0.1051 0.4965 0.5775 0.070 Uiso calc 1 . .
H H8B 0.2028 0.4051 0.5175 0.070 Uiso calc 1 . .
H H8C 0.2284 0.6623 0.5367 0.070 Uiso calc 1 . .
C C9 0.8429(3) 0.0249(4) 0.58956(9) 0.0461(5) Uani d 1 . .
H H9A 0.7649 -0.0477 0.5539 0.069 Uiso calc 1 . .
H H9B 0.8689 -0.0828 0.6237 0.069 Uiso calc 1 . .
H H9C 0.9740 0.0791 0.5773 0.069 Uiso calc 1 . .
C C10 0.9941(3) 0.2855(3) 0.70003(8) 0.0353(4) Uani d 1 . .
H H10A 1.0520 0.4184 0.7218 0.053 Uiso calc 1 . .
H H10B 1.0888 0.2315 0.6711 0.053 Uiso calc 1 . .
H H10C 0.9734 0.1686 0.7305 0.053 Uiso calc 1 . .

loop_
_atom_site_aniso_label
_atom_site_aniso_U_11
_atom_site_aniso_U_22
_atom_site_aniso_U_33
_atom_site_aniso_U_12
_atom_site_aniso_U_13
_atom_site_aniso_U_23
P1 0.0399(4) 0.0324(4) 0.0362(4) 0.000 -0.0071(3) 0.000
C1 0.0282(8) 0.0338(9) 0.0288(8) -0.0022(7) -0.0002(6) 0.0041(7)
C2 0.0288(8) 0.0381(9) 0.0324(9) 0.0010(7) -0.0003(7) 0.0066(7)
C3 0.0276(8) 0.0485(11) 0.0294(9) -0.0006(8) -0.0014(7) 0.0091(8)
C4 0.0366(9) 0.0509(11) 0.0259(8) -0.0027(8) -0.0024(7) -0.0018(8)
C5 0.0335(9) 0.0401(10) 0.0295(8) 0.0007(7) 0.0011(7) 0.0017(7)
C6 0.0282(8) 0.0355(9) 0.0290(8) -0.0011(7) 0.0004(7) 0.0056(7)
C7 0.0369(10) 0.0486(11) 0.0506(11) 0.0103(9) -0.0063(8) 0.0003(9)
C8 0.0337(9) 0.0683(14) 0.0351(10) 0.0034(9) -0.0070(8) 0.0075(9)
C9 0.0490(11) 0.0484(11) 0.0397(10) 0.0083(9) -0.0010(8) -0.0068(9)
C10 0.0298(9) 0.0410(10) 0.0340(9) 0.0030(7) -0.0024(7) 0.0025(8)

loop_
_atom_type_symbol
_atom_type_description
_atom_type_scat_dispersion_real
_atom_type_scat_dispersion_imag
_atom_type_scat_source
C C 0.0181 0.0091 'International Tables Vol C Tables 4.2.6.8 and 6.1.1.4'
H H 0.0000 0.0000 'International Tables Vol C Tables 4.2.6.8 and 6.1.1.4'
P P 0.2955 0.4335 'International Tables Vol C Tables 4.2.6.8 and 6.1.1.4'

loop_
_exptl_crystal_face_index_h
_exptl_crystal_face_index_k
_exptl_crystal_face_index_l
_exptl_crystal_face_perp_dist
-1 -1 1 0.0352
1 1 -1 0.0252
1 -1 -1 0.0344
-1 1 1 0.0414
0 0 1 0.1076
0 0 -1 0.1046

loop_
_geom_angle_atom_site_label_1
_geom_angle_atom_site_label_2
_geom_angle_atom_site_label_3
_geom_angle_site_symmetry_1
_geom_angle_site_symmetry_3
_geom_angle
_geom_angle_publ_flag
C1 P1 H1 2_656 . 98(2) ?
C1 P1 H1 . . 100(2) ?
C1 P1 C1 . 2_656 108.78(11) ?
C2 C1 P1 . . 116.72(13) ?
C6 C1 P1 . . 122.08(12) ?
C6 C1 C2 . . 120.98(16) ?
C1 C2 C7 . . 122.17(16) ?
C3 C2 C1 . . 119.14(16) ?
C3 C2 C7 . . 118.68(15) ?
C2 C3 C8 . . 121.47(17) ?
C4 C3 C2 . . 118.86(15) ?
C4 C3 C8 . . 119.67(17) ?
C3 C4 H4 . . 118.4 ?
C3 C4 C5 . . 123.14(17) ?
C5 C4 H4 . . 118.4 ?
C4 C5 C6 . . 118.78(17) ?
C4 C5 C9 . . 119.49(17) ?
C6 C5 C9 . . 121.73(16) ?
C1 C6 C10 . . 121.94(15) ?
C5 C6 C1 . . 119.01(15) ?
C5 C6 C10 . . 119.05(15) ?
C2 C7 H7A . . 109.5 ?
C2 C7 H7B . . 109.5 ?
C2 C7 H7C . . 109.5 ?
H7A C7 H7B . . 109.5 ?
H7A C7 H7C . . 109.5 ?
H7B C7 H7C . . 109.5 ?
C3 C8 H8A . . 109.5 ?
C3 C8 H8B . . 109.5 ?
C3 C8 H8C . . 109.5 ?
H8A C8 H8B . . 109.5 ?
H8A C8 H8C . . 109.5 ?
H8B C8 H8C . . 109.5 ?
C5 C9 H9A . . 109.5 ?
C5 C9 H9B . . 109.5 ?
C5 C9 H9C . . 109.5 ?
H9A C9 H9B . . 109.5 ?
H9A C9 H9C . . 109.5 ?
H9B C9 H9C . . 109.5 ?
C6 C10 H10A . . 109.5 ?
C6 C10 H10B . . 109.5 ?
C6 C10 H10C . . 109.5 ?
H10A C10 H10B . . 109.5 ?
H10A C10 H10C . . 109.5 ?
H10B C10 H10C . . 109.5 ?

loop_
_geom_bond_atom_site_label_1
_geom_bond_atom_site_label_2
_geom_bond_site_symmetry_2
_geom_bond_distance
_geom_bond_publ_flag
P1 H1 . 1.29(5) ?
P1 C1 2_656 1.8472(17) ?
P1 C1 . 1.8471(17) ?
C1 C2 . 1.414(2) ?
C1 C6 . 1.408(2) ?
C2 C3 . 1.404(3) ?
C2 C7 . 1.507(3) ?
C3 C4 . 1.381(3) ?
C3 C8 . 1.512(2) ?
C4 H4 . 0.9500 ?
C4 C5 . 1.390(3) ?
C5 C6 . 1.407(3) ?
C5 C9 . 1.505(3) ?
C6 C10 . 1.510(2) ?
C7 H7A . 0.9800 ?
C7 H7B . 0.9800 ?
C7 H7C . 0.9800 ?
C8 H8A . 0.9800 ?
C8 H8B . 0.9800 ?
C8 H8C . 0.9800 ?
C9 H9A . 0.9800 ?
C9 H9B . 0.9800 ?
C9 H9C . 0.9800 ?
C10 H10A . 0.9800 ?
C10 H10B . 0.9800 ?
C10 H10C . 0.9800 ?
